data_1573913
loop_
_publ_author_name
'Datta, Paramita'
'Maji, Subir'
'Biswas, Prativa'
'Jain, Divya'
'Dey, Partha Protim'
'Mandal, Swadhin K.'

_publ_section_title
;
 An organophotocatalytic redox-neutral strategy for late-stage drug
 functionalization with SO<sub>2</sub> gas.
;
_journal_issue 12
_journal_name_full 'Chemical science'
_journal_page_first 5064
_journal_page_last 5075
_journal_paper_doi 10.1039/d4sc08380f
_journal_volume 16
_journal_year 2025
_chemical_formula_moiety 'C19 H21 B N2 O4 S'
_chemical_formula_sum 'C19 H21 B N2 O4 S'
_chemical_formula_weight 384.25
_space_group_crystal_system monoclinic
_space_group_IT_number 14
_space_group_name_Hall '-P 2ybc'
_space_group_name_H-M_alt 'P 1 21/c 1'
_atom_sites_solution_hydrogens geom
_atom_sites_solution_primary iterative
_audit_creation_date 2024-08-28
_audit_creation_method
;
Olex2 1.5
(compiled 2023.03.06 svn.rbb2c1857 for OlexSys, GUI svn.r6748)
;
_audit_update_record
;
2024-08-28 deposited with the CCDC.	2025-02-13 downloaded from the CCDC.
;
_cell_angle_alpha 90
_cell_angle_beta 102.98
_cell_angle_gamma 90
_cell_formula_units_Z 4
_cell_length_a 10.870(2)
_cell_length_b 7.360(10)
_cell_length_c 24.2055(17)
_cell_measurement_reflns_used 9753
_cell_measurement_temperature 293.15
_cell_measurement_theta_max 28.299
_cell_measurement_theta_min 2.858
_cell_volume 1887(3)
_computing_cell_refinement 'SAINT V8.40B (?, 2016)'
_computing_data_reduction 'SAINT V8.40B (?, 2016)'
_computing_molecular_graphics 'Olex2 1.5 (Dolomanov et al., 2009)'
_computing_publication_material 'Olex2 1.5 (Dolomanov et al., 2009)'
_computing_structure_refinement 'SHELXL 2018/3 (Sheldrick, 2015)'
_computing_structure_solution 'olex2.solve 1.5 (Bourhis et al., 2015)'
_diffrn_ambient_temperature 293.15
_diffrn_measured_fraction_theta_full 0.999
_diffrn_measured_fraction_theta_max 0.994
_diffrn_measurement_device_type 'Bruker D8 QUEST'
_diffrn_measurement_method 'Four-circle Kappa diffractometer'
_diffrn_radiation_type MoK\a
_diffrn_radiation_wavelength 0.71073
_diffrn_reflns_av_R_equivalents 0.1477
_diffrn_reflns_av_unetI/netI 0.1009
_diffrn_reflns_Laue_measured_fraction_full 0.999
_diffrn_reflns_Laue_measured_fraction_max 0.994
_diffrn_reflns_limit_h_max 14
_diffrn_reflns_limit_h_min -14
_diffrn_reflns_limit_k_max 9
_diffrn_reflns_limit_k_min -9
_diffrn_reflns_limit_l_max 32
_diffrn_reflns_limit_l_min -32
_diffrn_reflns_number 40840
_diffrn_reflns_point_group_measured_fraction_full 0.999
_diffrn_reflns_point_group_measured_fraction_max 0.994
_diffrn_reflns_theta_full 25.242
_diffrn_reflns_theta_max 28.490
_diffrn_reflns_theta_min 1.922
_diffrn_source_current 1.4
_diffrn_source_power 0.07
_diffrn_source_voltage 50.0
_exptl_absorpt_coefficient_mu 0.199
_exptl_absorpt_correction_T_max 1.0000
_exptl_absorpt_correction_T_min 0.5995
_exptl_absorpt_correction_type multi-scan
_exptl_absorpt_process_details
;
SADABS-2016/2 (Bruker,2016/2) was used for absorption correction.
wR2(int) was 0.1799 before and 0.1282 after correction.
The Ratio of minimum to maximum transmission is 0.5995.
The \l/2 correction factor is 0.00150.
;
_exptl_crystal_colour 'clear light colourless'
_exptl_crystal_colour_lustre clear
_exptl_crystal_colour_modifier light
_exptl_crystal_colour_primary colourless
_exptl_crystal_density_diffrn 1.352
_exptl_crystal_description block
_exptl_crystal_F_000 808
_exptl_crystal_size_max 0.153
_exptl_crystal_size_mid 0.14
_exptl_crystal_size_min 0.134
_refine_diff_density_max 0.482
_refine_diff_density_min -0.648
_refine_diff_density_rms 0.120
_refine_ls_extinction_method none
_refine_ls_goodness_of_fit_ref 1.079
_refine_ls_hydrogen_treatment constr
_refine_ls_matrix_type full
_refine_ls_number_parameters 248
_refine_ls_number_reflns 4753
_refine_ls_number_restraints 0
_refine_ls_restrained_S_all 1.079
_refine_ls_R_factor_all 0.0779
_refine_ls_R_factor_gt 0.0664
_refine_ls_shift/su_max 0.001
_refine_ls_shift/su_mean 0.000
_refine_ls_structure_factor_coef Fsqd
_refine_ls_weighting_details 'w=1/[\s^2^(Fo^2^)+(0.1042P)^2^+0.1893P] where P=(Fo^2^+2Fc^2^)/3'
_refine_ls_weighting_scheme calc
_refine_ls_wR_factor_gt 0.1704
_refine_ls_wR_factor_ref 0.1811
_reflns_Friedel_coverage 0.000
_reflns_number_gt 3817
_reflns_number_total 4753
_reflns_threshold_expression 'I > 2\s(I)'
_cod_data_source_file d4sc08380f2.cif
_cod_data_source_block skmpd4
_cod_depositor_comments 'Adding full bibliography for 1573911--1573921.cif.'
_cod_database_code 1573913
_shelx_shelxl_version_number 2018/3
_shelx_space_group_comment
;
The symmetry employed for this shelxl refinement is uniquely defined
by the following loop, which should always be used as a source of
symmetry information in preference to the above space-group names.
They are only intended as comments.
;
_shelx_estimated_absorpt_t_max 0.974
_shelx_estimated_absorpt_t_min 0.970
_olex2_refinement_description
;
1. Others
 Fixed Uiso: H6(0.035) H8(0.034) H12(0.03) H11(0.033) H2(0.041) H7(0.033)
 H5(0.043) H16A(0.053) H16B(0.053) H16C(0.053) H19A(0.058) H19B(0.058)
 H19C(0.058) H3(0.048) H18A(0.062) H18B(0.062) H18C(0.062) H4(0.049)
 H15A(0.058) H15B(0.058) H15C(0.058)
 Fixed X: H6(0.169128) H8(0.600833) H12(0.662467) H11(0.354975) H2(-0.039711)
 H7(0.403789) H5(0.040514) H16A(0.647795) H16B(0.787549) H16C(0.73408)
 H19A(0.912861) H19B(0.928714) H19C(0.954435) H3(-0.17069) H18A(0.79721)
 H18B(0.782935) H18C(0.663111) H4(-0.127342) H15A(0.587277) H15B(0.703685)
 H15C(0.574834)
 Fixed Y: H6(0.426738) H8(0.248686) H12(0.32581) H11(0.247891) H2(0.151708)
 H7(0.15364) H5(0.679097) H16A(-0.00727) H16B(0.057276) H16C(0.028716)
 H19A(0.220362) H19B(0.330756) H19C(0.424666) H3(0.405194) H18A(0.668481)
 H18B(0.611395) H18C(0.627404) H4(0.667863) H15A(0.440185) H15B(0.338397)
 H15C(0.236403)
 Fixed Z: H6(0.373904) H8(0.438316) H12(0.56333) H11(0.626281) H2(0.464325)
 H7(0.375932) H5(0.372277) H16A(0.775776) H16B(0.798164) H16C(0.733009)
 H19A(0.742906) H19B(0.799455) H19C(0.745019) H3(0.460117) H18A(0.735957)
 H18B(0.7966) H18C(0.746819) H4(0.416502) H15A(0.808826) H15B(0.845891)
 H15C(0.825611)
;
_olex2_submission_special_instructions 'No special instructions were received'

loop_
_space_group_symop_operation_xyz
'x, y, z'
'-x, y+1/2, -z+1/2'
'-x, -y, -z'
'x, -y-1/2, z-1/2'

loop_
_atom_site_label
_atom_site_type_symbol
_atom_site_fract_x
_atom_site_fract_y
_atom_site_fract_z
_atom_site_U_iso_or_equiv
_atom_site_adp_type
_atom_site_occupancy
_atom_site_site_symmetry_order
_atom_site_calc_flag
_atom_site_refinement_flags_posn
_atom_site_refinement_flags_adp
_atom_site_refinement_flags_occupancy
_atom_site_disorder_assembly
_atom_site_disorder_group
S1 S 0.17529(4) 0.07665(6) 0.41968(2) 0.02637(17) Uani 1 1 d . . . . .
O5 O 0.72292(12) 0.38090(18) 0.67969(5) 0.0276(3) Uani 1 1 d . . . . .
O3 O 0.55826(12) 0.27045(18) 0.71449(5) 0.0273(3) Uani 1 1 d . . . . .
O1 O 0.17459(13) 0.0290(2) 0.36225(5) 0.0343(3) Uani 1 1 d . . . . .
O2 O 0.14871(14) -0.05739(19) 0.45799(6) 0.0369(4) Uani 1 1 d . . . . .
N2 N 0.31665(14) 0.2044(2) 0.54437(6) 0.0281(3) Uani 1 1 d . . . . .
N1 N 0.32171(14) 0.1572(2) 0.44582(6) 0.0258(3) Uani 1 1 d . . . . .
C1 C 0.07737(16) 0.2667(2) 0.41980(7) 0.0253(4) Uani 1 1 d . . . . .
C9 C 0.50501(17) 0.2477(2) 0.50577(7) 0.0234(4) Uani 1 1 d . . . . .
C10 C 0.37672(16) 0.2036(2) 0.50247(7) 0.0234(4) Uani 1 1 d . . . . .
C6 C 0.10175(17) 0.4232(2) 0.39172(8) 0.0292(4) Uani 1 1 d . . . . .
H6 H 0.169128 0.426738 0.373904 0.035 Uiso 1 1 calc R U . . .
C8 C 0.52520(18) 0.2282(3) 0.44918(7) 0.0287(4) Uani 1 1 d . . . . .
H8 H 0.600833 0.248686 0.438316 0.034 Uiso 1 1 calc R U . . .
C12 C 0.57810(17) 0.2935(2) 0.55891(7) 0.0246(4) Uani 1 1 d . . . . .
H12 H 0.662467 0.325810 0.563330 0.030 Uiso 1 1 calc R U . . .
C13 C 0.52174(16) 0.2898(2) 0.60549(7) 0.0243(4) Uani 1 1 d . . . . .
C17 C 0.76460(17) 0.3954(3) 0.74180(7) 0.0271(4) Uani 1 1 d . . . . .
C11 C 0.39208(17) 0.2469(2) 0.59520(7) 0.0274(4) Uani 1 1 d . . . . .
H11 H 0.354975 0.247891 0.626281 0.033 Uiso 1 1 calc R U . . .
C14 C 0.67023(17) 0.2657(2) 0.76213(7) 0.0265(4) Uani 1 1 d . . . . .
C2 C -0.02387(18) 0.2570(3) 0.44583(8) 0.0341(5) Uani 1 1 d . . . . .
H2 H -0.039711 0.151708 0.464325 0.041 Uiso 1 1 calc R U . . .
C7 C 0.41546(17) 0.1751(3) 0.41463(7) 0.0278(4) Uani 1 1 d . . . . .
H7 H 0.403789 0.153640 0.375932 0.033 Uiso 1 1 calc R U . . .
C5 C 0.0247(2) 0.5735(3) 0.39060(9) 0.0361(5) Uani 1 1 d . . . . .
H5 H 0.040514 0.679097 0.372277 0.043 Uiso 1 1 calc R U . . .
C16 C 0.7140(2) 0.0677(3) 0.76780(8) 0.0351(5) Uani 1 1 d . . . . .
H16A H 0.647795 -0.007270 0.775776 0.053 Uiso 1 1 calc R U . . .
H16B H 0.787549 0.057276 0.798164 0.053 Uiso 1 1 calc R U . . .
H16C H 0.734080 0.028716 0.733009 0.053 Uiso 1 1 calc R U . . .
C19 C 0.90303(18) 0.3374(3) 0.75888(9) 0.0389(5) Uani 1 1 d . . . . .
H19A H 0.912861 0.220362 0.742906 0.058 Uiso 1 1 calc R U . . .
H19B H 0.928714 0.330756 0.799455 0.058 Uiso 1 1 calc R U . . .
H19C H 0.954435 0.424666 0.745019 0.058 Uiso 1 1 calc R U . . .
C3 C -0.10144(19) 0.4095(3) 0.44352(9) 0.0400(5) Uani 1 1 d . . . . .
H3 H -0.170690 0.405194 0.460117 0.048 Uiso 1 1 calc R U . . .
C18 C 0.7507(2) 0.5940(3) 0.75666(10) 0.0413(5) Uani 1 1 d . . . . .
H18A H 0.797210 0.668481 0.735957 0.062 Uiso 1 1 calc R U . . .
H18B H 0.782935 0.611395 0.796600 0.062 Uiso 1 1 calc R U . . .
H18C H 0.663111 0.627404 0.746819 0.062 Uiso 1 1 calc R U . . .
C4 C -0.0763(2) 0.5663(3) 0.41687(9) 0.0408(5) Uani 1 1 d . . . . .
H4 H -0.127342 0.667863 0.416502 0.049 Uiso 1 1 calc R U . . .
C15 C 0.6303(2) 0.3257(3) 0.81552(8) 0.0388(5) Uani 1 1 d . . . . .
H15A H 0.587277 0.440185 0.808826 0.058 Uiso 1 1 calc R U . . .
H15B H 0.703685 0.338397 0.845891 0.058 Uiso 1 1 calc R U . . .
H15C H 0.574834 0.236403 0.825611 0.058 Uiso 1 1 calc R U . . .
B1 B 0.60107(19) 0.3178(3) 0.66732(8) 0.0239(4) Uani 1 1 d . . . . .

loop_
_atom_site_aniso_label
_atom_site_aniso_U_11
_atom_site_aniso_U_22
_atom_site_aniso_U_33
_atom_site_aniso_U_23
_atom_site_aniso_U_13
_atom_site_aniso_U_12
S1 0.0288(3) 0.0280(3) 0.0220(3) -0.00249(16) 0.00505(18) -0.00135(16)
O5 0.0287(6) 0.0319(7) 0.0216(6) 0.0005(5) 0.0044(5) -0.0028(5)
O3 0.0262(6) 0.0349(7) 0.0203(6) 0.0004(5) 0.0044(5) -0.0012(5)
O1 0.0375(7) 0.0414(8) 0.0231(7) -0.0093(6) 0.0051(6) 0.0018(6)
O2 0.0430(8) 0.0311(8) 0.0371(8) 0.0043(6) 0.0103(6) -0.0051(6)
N2 0.0241(7) 0.0398(9) 0.0213(7) -0.0003(6) 0.0073(6) 0.0036(6)
N1 0.0253(7) 0.0344(9) 0.0177(7) -0.0013(6) 0.0049(6) 0.0034(6)
C1 0.0237(8) 0.0312(10) 0.0207(8) -0.0039(7) 0.0044(7) -0.0018(7)
C9 0.0269(8) 0.0233(9) 0.0214(8) 0.0034(6) 0.0085(7) 0.0032(6)
C10 0.0252(8) 0.0265(9) 0.0175(7) 0.0005(6) 0.0026(6) 0.0038(6)
C6 0.0275(9) 0.0318(10) 0.0286(9) -0.0028(7) 0.0066(7) -0.0032(7)
C8 0.0311(9) 0.0355(10) 0.0221(8) 0.0018(7) 0.0117(7) 0.0002(7)
C12 0.0262(8) 0.0242(9) 0.0238(8) 0.0017(7) 0.0060(7) -0.0003(6)
C13 0.0288(8) 0.0236(9) 0.0206(8) 0.0016(6) 0.0057(7) 0.0044(6)
C17 0.0321(9) 0.0267(9) 0.0210(8) -0.0030(7) 0.0030(7) -0.0016(7)
C11 0.0282(9) 0.0358(10) 0.0192(8) 0.0002(7) 0.0074(7) 0.0031(7)
C14 0.0287(9) 0.0311(10) 0.0184(8) 0.0002(7) 0.0023(7) 0.0011(7)
C2 0.0288(9) 0.0479(13) 0.0267(9) -0.0016(8) 0.0089(8) -0.0036(8)
C7 0.0332(9) 0.0320(10) 0.0202(8) 0.0007(7) 0.0101(7) 0.0021(7)
C5 0.0382(10) 0.0301(11) 0.0366(11) -0.0032(8) 0.0012(9) 0.0002(8)
C16 0.0456(11) 0.0287(10) 0.0311(10) 0.0048(8) 0.0089(9) 0.0000(8)
C19 0.0277(9) 0.0465(13) 0.0381(11) 0.0018(9) -0.0019(8) -0.0005(8)
C3 0.0260(9) 0.0628(15) 0.0327(10) -0.0098(9) 0.0096(8) 0.0028(9)
C18 0.0497(12) 0.0288(11) 0.0444(12) -0.0081(9) 0.0087(10) -0.0051(9)
C4 0.0350(10) 0.0460(13) 0.0371(11) -0.0136(9) -0.0010(9) 0.0113(9)
C15 0.0410(11) 0.0545(14) 0.0211(9) -0.0038(9) 0.0073(8) 0.0011(9)
B1 0.0278(9) 0.0236(10) 0.0206(9) -0.0001(7) 0.0060(7) 0.0022(7)

loop_
_atom_type_symbol
_atom_type_description
_atom_type_scat_dispersion_real
_atom_type_scat_dispersion_imag
_atom_type_scat_source
C C 0.0033 0.0016 'International Tables Vol C Tables 4.2.6.8 and 6.1.1.4'
H H 0.0000 0.0000 'International Tables Vol C Tables 4.2.6.8 and 6.1.1.4'
B B 0.0013 0.0007 'International Tables Vol C Tables 4.2.6.8 and 6.1.1.4'
N N 0.0061 0.0033 'International Tables Vol C Tables 4.2.6.8 and 6.1.1.4'
O O 0.0106 0.0060 'International Tables Vol C Tables 4.2.6.8 and 6.1.1.4'
S S 0.1246 0.1234 'International Tables Vol C Tables 4.2.6.8 and 6.1.1.4'

loop_
_geom_angle_atom_site_label_1
_geom_angle_atom_site_label_2
_geom_angle_atom_site_label_3
_geom_angle
_geom_angle_site_symmetry_1
_geom_angle_site_symmetry_3
_geom_angle_publ_flag
O1 S1 N1 104.45(8) . . ?
O1 S1 C1 108.98(9) . . ?
O2 S1 O1 120.24(10) . . ?
O2 S1 N1 108.15(9) . . ?
O2 S1 C1 109.75(10) . . ?
N1 S1 C1 103.95(10) . . ?
B1 O5 C17 107.94(13) . . ?
B1 O3 C14 106.38(14) . . ?
C10 N2 C11 113.27(15) . . ?
C10 N1 S1 127.59(12) . . ?
C7 N1 S1 124.77(12) . . ?
C7 N1 C10 107.44(14) . . ?
C6 C1 S1 118.40(14) . . ?
C2 C1 S1 120.13(15) . . ?
C2 C1 C6 121.44(18) . . ?
C10 C9 C8 106.35(15) . . ?
C12 C9 C10 117.24(15) . . ?
C12 C9 C8 136.40(17) . . ?
N2 C10 N1 124.87(16) . . ?
N2 C10 C9 127.21(16) . . ?
N1 C10 C9 107.92(14) . . ?
C1 C6 H6 120.3 . . ?
C5 C6 C1 119.32(18) . . ?
C5 C6 H6 120.3 . . ?
C9 C8 H8 125.8 . . ?
C7 C8 C9 108.37(16) . . ?
C7 C8 H8 125.8 . . ?
C9 C12 H12 120.8 . . ?
C9 C12 C13 118.50(16) . . ?
C13 C12 H12 120.8 . . ?
C12 C13 C11 117.59(16) . . ?
C12 C13 B1 121.43(16) . . ?
C11 C13 B1 120.83(14) . . ?
O5 C17 C14 101.79(13) . . ?
O5 C17 C19 108.31(14) . . ?
O5 C17 C18 106.67(15) . . ?
C19 C17 C14 114.88(16) . . ?
C18 C17 C14 113.97(16) . . ?
C18 C17 C19 110.39(17) . . ?
N2 C11 C13 126.12(15) . . ?
N2 C11 H11 116.9 . . ?
C13 C11 H11 116.9 . . ?
O3 C14 C17 102.94(13) . . ?
O3 C14 C16 106.13(15) . . ?
O3 C14 C15 108.35(15) . . ?
C16 C14 C17 113.46(16) . . ?
C15 C14 C17 115.10(17) . . ?
C15 C14 C16 110.09(15) . . ?
C1 C2 H2 120.9 . . ?
C1 C2 C3 118.26(19) . . ?
C3 C2 H2 120.9 . . ?
N1 C7 H7 125.0 . . ?
C8 C7 N1 109.92(15) . . ?
C8 C7 H7 125.0 . . ?
C6 C5 H5 120.1 . . ?
C6 C5 C4 119.9(2) . . ?
C4 C5 H5 120.1 . . ?
C14 C16 H16A 109.5 . . ?
C14 C16 H16B 109.5 . . ?
C14 C16 H16C 109.5 . . ?
H16A C16 H16B 109.5 . . ?
H16A C16 H16C 109.5 . . ?
H16B C16 H16C 109.5 . . ?
C17 C19 H19A 109.5 . . ?
C17 C19 H19B 109.5 . . ?
C17 C19 H19C 109.5 . . ?
H19A C19 H19B 109.5 . . ?
H19A C19 H19C 109.5 . . ?
H19B C19 H19C 109.5 . . ?
C2 C3 H3 119.7 . . ?
C4 C3 C2 120.64(19) . . ?
C4 C3 H3 119.7 . . ?
C17 C18 H18A 109.5 . . ?
C17 C18 H18B 109.5 . . ?
C17 C18 H18C 109.5 . . ?
H18A C18 H18B 109.5 . . ?
H18A C18 H18C 109.5 . . ?
H18B C18 H18C 109.5 . . ?
C5 C4 H4 119.8 . . ?
C3 C4 C5 120.44(19) . . ?
C3 C4 H4 119.8 . . ?
C14 C15 H15A 109.5 . . ?
C14 C15 H15B 109.5 . . ?
C14 C15 H15C 109.5 . . ?
H15A C15 H15B 109.5 . . ?
H15A C15 H15C 109.5 . . ?
H15B C15 H15C 109.5 . . ?
O5 B1 C13 123.46(15) . . ?
O3 B1 O5 113.31(16) . . ?
O3 B1 C13 123.11(16) . . ?

loop_
_geom_bond_atom_site_label_1
_geom_bond_atom_site_label_2
_geom_bond_distance
_geom_bond_site_symmetry_2
_geom_bond_publ_flag
S1 O1 1.4321(12) . ?
S1 O2 1.4272(17) . ?
S1 N1 1.6830(16) . ?
S1 C1 1.758(2) . ?
O5 C17 1.473(2) . ?
O5 B1 1.372(2) . ?
O3 C14 1.477(2) . ?
O3 B1 1.371(2) . ?
N2 C10 1.324(2) . ?
N2 C11 1.353(2) . ?
N1 C10 1.410(2) . ?
N1 C7 1.404(2) . ?
C1 C6 1.393(3) . ?
C1 C2 1.387(2) . ?
C9 C10 1.416(2) . ?
C9 C8 1.442(2) . ?
C9 C12 1.393(2) . ?
C6 H6 0.9300 . ?
C6 C5 1.384(3) . ?
C8 H8 0.9300 . ?
C8 C7 1.352(3) . ?
C12 H12 0.9300 . ?
C12 C13 1.399(2) . ?
C13 C11 1.411(3) . ?
C13 B1 1.564(3) . ?
C17 C14 1.560(3) . ?
C17 C19 1.529(3) . ?
C17 C18 1.521(3) . ?
C11 H11 0.9300 . ?
C14 C16 1.530(3) . ?
C14 C15 1.518(2) . ?
C2 H2 0.9300 . ?
C2 C3 1.397(3) . ?
C7 H7 0.9300 . ?
C5 H5 0.9300 . ?
C5 C4 1.387(3) . ?
C16 H16A 0.9600 . ?
C16 H16B 0.9600 . ?
C16 H16C 0.9600 . ?
C19 H19A 0.9600 . ?
C19 H19B 0.9600 . ?
C19 H19C 0.9600 . ?
C3 H3 0.9300 . ?
C3 C4 1.379(4) . ?
C18 H18A 0.9600 . ?
C18 H18B 0.9600 . ?
C18 H18C 0.9600 . ?
C4 H4 0.9300 . ?
C15 H15A 0.9600 . ?
C15 H15B 0.9600 . ?
C15 H15C 0.9600 . ?

loop_
_geom_torsion_atom_site_label_1
_geom_torsion_atom_site_label_2
_geom_torsion_atom_site_label_3
_geom_torsion_atom_site_label_4
_geom_torsion
_geom_torsion_site_symmetry_1
_geom_torsion_site_symmetry_2
_geom_torsion_site_symmetry_3
_geom_torsion_site_symmetry_4
_geom_torsion_publ_flag
S1 N1 C10 N2 -5.6(3) . . . . ?
S1 N1 C10 C9 174.23(13) . . . . ?
S1 N1 C7 C8 -174.54(13) . . . . ?
S1 C1 C6 C5 179.06(15) . . . . ?
S1 C1 C2 C3 -178.18(15) . . . . ?
O5 C17 C14 O3 -26.84(16) . . . . ?
O5 C17 C14 C16 87.40(17) . . . . ?
O5 C17 C14 C15 -144.52(16) . . . . ?
O1 S1 N1 C10 -172.18(15) . . . . ?
O1 S1 N1 C7 2.00(18) . . . . ?
O1 S1 C1 C6 -55.96(16) . . . . ?
O1 S1 C1 C2 121.97(15) . . . . ?
O2 S1 N1 C10 -42.99(18) . . . . ?
O2 S1 N1 C7 131.19(16) . . . . ?
O2 S1 C1 C6 170.46(14) . . . . ?
O2 S1 C1 C2 -11.62(18) . . . . ?
N1 S1 C1 C6 54.99(16) . . . . ?
N1 S1 C1 C2 -127.09(15) . . . . ?
C1 S1 N1 C10 73.61(17) . . . . ?
C1 S1 N1 C7 -112.21(16) . . . . ?
C1 C6 C5 C4 -0.6(3) . . . . ?
C1 C2 C3 C4 -1.1(3) . . . . ?
C9 C8 C7 N1 -0.2(2) . . . . ?
C9 C12 C13 C11 -2.6(3) . . . . ?
C9 C12 C13 B1 172.94(16) . . . . ?
C10 N2 C11 C13 0.8(3) . . . . ?
C10 N1 C7 C8 0.6(2) . . . . ?
C10 C9 C8 C7 -0.2(2) . . . . ?
C10 C9 C12 C13 1.2(2) . . . . ?
C6 C1 C2 C3 -0.3(3) . . . . ?
C6 C5 C4 C3 -0.8(3) . . . . ?
C8 C9 C10 N2 -179.51(18) . . . . ?
C8 C9 C10 N1 0.61(19) . . . . ?
C8 C9 C12 C13 -177.40(19) . . . . ?
C12 C9 C10 N2 1.5(3) . . . . ?
C12 C9 C10 N1 -178.40(15) . . . . ?
C12 C9 C8 C7 178.5(2) . . . . ?
C12 C13 C11 N2 1.6(3) . . . . ?
C12 C13 B1 O5 12.8(3) . . . . ?
C12 C13 B1 O3 -162.87(17) . . . . ?
C17 O5 B1 O3 -5.9(2) . . . . ?
C17 O5 B1 C13 178.00(16) . . . . ?
C11 N2 C10 N1 177.43(17) . . . . ?
C11 N2 C10 C9 -2.4(3) . . . . ?
C11 C13 B1 O5 -171.82(17) . . . . ?
C11 C13 B1 O3 12.5(3) . . . . ?
C14 O3 B1 O5 -12.6(2) . . . . ?
C14 O3 B1 C13 163.47(16) . . . . ?
C2 C1 C6 C5 1.2(3) . . . . ?
C2 C3 C4 C5 1.7(3) . . . . ?
C7 N1 C10 N2 179.36(17) . . . . ?
C7 N1 C10 C9 -0.76(19) . . . . ?
C19 C17 C14 O3 -143.62(15) . . . . ?
C19 C17 C14 C16 -29.4(2) . . . . ?
C19 C17 C14 C15 98.7(2) . . . . ?
C18 C17 C14 O3 87.59(18) . . . . ?
C18 C17 C14 C16 -158.17(17) . . . . ?
C18 C17 C14 C15 -30.1(2) . . . . ?
B1 O5 C17 C14 20.47(18) . . . . ?
B1 O5 C17 C19 141.92(17) . . . . ?
B1 O5 C17 C18 -99.24(18) . . . . ?
B1 O3 C14 C17 24.39(17) . . . . ?
B1 O3 C14 C16 -95.06(17) . . . . ?
B1 O3 C14 C15 146.73(17) . . . . ?
B1 C13 C11 N2 -173.91(17) . . . . ?
